data_7707001
loop_
_publ_author_name
'Yang, Yan'
'Zhou, Zhen'
'Wei, Zu-Zhuang'
'Qin, Qi-Pin'
'Yang, Lin'
'Liang, Hong'

_publ_section_title
;
 High anticancer activity and apoptosis- and autophagy-inducing properties
 of novel lanthanide(III) complexes bearing
 8-hydroxyquinoline-<i>N</i>-oxide and 1,10-phenanthroline.
;
_journal_issue 17
_journal_name_full 'Dalton transactions (Cambridge, England : 2003)'
_journal_page_first 5828
_journal_page_last 5834
_journal_paper_doi 10.1039/d1dt00450f
_journal_volume 50
_journal_year 2021
_chemical_formula_moiety 'C21 H16 Cl2 Gd N3 O3'
_chemical_formula_sum 'C21 H16 Cl2 Gd N3 O3'
_chemical_formula_weight 586.52
_space_group_crystal_system monoclinic
_space_group_IT_number 14
_space_group_name_Hall '-P 2ybc'
_space_group_name_H-M_alt 'P 1 21/c 1'
_atom_sites_solution_hydrogens mixed
_atom_sites_solution_primary iterative
_audit_creation_date 2019-06-03
_audit_creation_method
;
Olex2 1.2
(compiled 2017.08.10 svn.r3458 for OlexSys, GUI svn.r5381)
;
_audit_update_record
;
2020-12-14 deposited with the CCDC.	2021-03-26 downloaded from the CCDC.
;
_cell_angle_alpha 90
_cell_angle_beta 93.014(2)
_cell_angle_gamma 90
_cell_formula_units_Z 4
_cell_length_a 9.8846(6)
_cell_length_b 11.0552(6)
_cell_length_c 18.2127(10)
_cell_measurement_reflns_used 9932
_cell_measurement_temperature 293(2)
_cell_measurement_theta_max 27.529
_cell_measurement_theta_min 3.026
_cell_volume 1987.5(2)
_computing_cell_refinement 'SAINT V8.38A (?, 2016)'
_computing_data_reduction 'SAINT V8.38A (?, 2016)'
_computing_molecular_graphics 'Olex2 (Dolomanov et al., 2009)'
_computing_publication_material 'Olex2 (Dolomanov et al., 2009)'
_computing_structure_refinement 'XL (Sheldrick, 2008)'
_computing_structure_solution
;
Superflip (Palatinus & Chapuis, 2007;Palatinus & van der Lee, 2008;
Palatinus et al., 2012)
;
_diffrn_ambient_temperature 293(2)
_diffrn_measured_fraction_theta_full 0.998
_diffrn_measured_fraction_theta_max 0.997
_diffrn_measurement_device_type 'CCD area detector'
_diffrn_measurement_method 'phi and omega scans'
_diffrn_radiation_monochromator graphite
_diffrn_radiation_type MoK\a
_diffrn_radiation_wavelength 0.71073
_diffrn_reflns_av_R_equivalents 0.0260
_diffrn_reflns_av_unetI/netI 0.0149
_diffrn_reflns_Laue_measured_fraction_full 0.998
_diffrn_reflns_Laue_measured_fraction_max 0.997
_diffrn_reflns_limit_h_max 12
_diffrn_reflns_limit_h_min -12
_diffrn_reflns_limit_k_max 14
_diffrn_reflns_limit_k_min -14
_diffrn_reflns_limit_l_max 23
_diffrn_reflns_limit_l_min -23
_diffrn_reflns_number 40606
_diffrn_reflns_point_group_measured_fraction_full 0.998
_diffrn_reflns_point_group_measured_fraction_max 0.997
_diffrn_reflns_theta_full 25.242
_diffrn_reflns_theta_max 27.537
_diffrn_reflns_theta_min 2.900
_exptl_absorpt_coefficient_mu 3.636
_exptl_absorpt_correction_T_max 0.7456
_exptl_absorpt_correction_T_min 0.4435
_exptl_absorpt_correction_type multi-scan
_exptl_absorpt_process_details
;
SADABS-2016/2 (Bruker,2016/2) was used for absorption correction.
wR2(int) was 0.1095 before and 0.0453 after correction.
The Ratio of minimum to maximum transmission is 0.5948.
The \l/2 correction factor is Not present.
;
_exptl_crystal_colour colourless
_exptl_crystal_density_diffrn 1.960
_exptl_crystal_description block
_exptl_crystal_F_000 1140
_exptl_crystal_size_max 0.21
_exptl_crystal_size_mid 0.17
_exptl_crystal_size_min 0.14
_refine_diff_density_max 0.445
_refine_diff_density_min -0.623
_refine_diff_density_rms 0.143
_refine_ls_extinction_method none
_refine_ls_goodness_of_fit_ref 1.048
_refine_ls_hydrogen_treatment constr
_refine_ls_matrix_type full
_refine_ls_number_parameters 272
_refine_ls_number_reflns 4574
_refine_ls_number_restraints 0
_refine_ls_restrained_S_all 1.048
_refine_ls_R_factor_all 0.0215
_refine_ls_R_factor_gt 0.0176
_refine_ls_shift/su_max 0.002
_refine_ls_shift/su_mean 0.000
_refine_ls_structure_factor_coef Fsqd
_refine_ls_weighting_details 'w=1/[\s^2^(Fo^2^)+(0.0470P)^2^+0.5070P] where P=(Fo^2^+2Fc^2^)/3'
_refine_ls_weighting_scheme calc
_refine_ls_wR_factor_gt 0.0558
_refine_ls_wR_factor_ref 0.0649
_reflns_Friedel_coverage 0.000
_reflns_number_gt 4199
_reflns_number_total 4574
_reflns_threshold_expression 'I > 2\s(I)'
_cod_data_source_file d1dt00450f2.cif
_cod_data_source_block 222_CCDC1
_cod_depositor_comments 'Adding full bibliography for 7706997--7707003.cif.'
_cod_database_code 7707001
_shelx_shelxl_version_number 2016/6
_shelx_space_group_comment
;
The symmetry employed for this shelxl refinement is uniquely defined
by the following loop, which should always be used as a source of
symmetry information in preference to the above space-group names.
They are only intended as comments.
;
_shelx_estimated_absorpt_t_max 0.630
_shelx_estimated_absorpt_t_min 0.516
_olex2_refinement_description
;
1. Fixed Uiso
 At 1.2 times of:
  All C(H) groups
 At 1.5 times of:
  All O(H,H) groups
2.a Rotating group:
 O3(H3A,H3B)
2.b Aromatic/amide H refined with riding coordinates:
 C9(H9), C17(H17), C2(H2), C21(H21), C3(H3), C11(H11), C1(H1), C19(H19),
 C8(H8), C7(H7), C20(H20), C10(H10), C18(H18), C12(H12)
;
_olex2_submission_special_instructions 'No special instructions were received'

loop_
_space_group_symop_operation_xyz
'x, y, z'
'-x, y+1/2, -z+1/2'
'-x, -y, -z'
'x, -y-1/2, z-1/2'

loop_
_atom_site_label
_atom_site_type_symbol
_atom_site_fract_x
_atom_site_fract_y
_atom_site_fract_z
_atom_site_U_iso_or_equiv
_atom_site_adp_type
_atom_site_occupancy
_atom_site_site_symmetry_order
_atom_site_calc_flag
_atom_site_refinement_flags_posn
_atom_site_refinement_flags_adp
_atom_site_refinement_flags_occupancy
_atom_site_disorder_assembly
_atom_site_disorder_group
Gd1 Gd 0.27117(2) 0.84861(2) 0.41598(2) 0.02186(6) Uani 1 1 d . . . . .
Cl2 Cl 0.51610(6) 0.91431(6) 0.37648(4) 0.03489(14) Uani 1 1 d . . . . .
Cl1 Cl 0.00768(7) 0.85554(6) 0.44156(4) 0.04123(17) Uani 1 1 d . . . . .
O2 O 0.2788(2) 0.65348(15) 0.42847(13) 0.0374(5) Uani 1 1 d . . . . .
O1 O 0.3607(2) 0.81423(18) 0.52894(11) 0.0405(5) Uani 1 1 d . . . . .
O3 O 0.26233(19) 1.03390(16) 0.48758(10) 0.0354(4) Uani 1 1 d . . . . .
H3A H 0.317996 1.029922 0.525730 0.053 Uiso 1 1 d GR . . . .
H3B H 0.183927 1.040374 0.506068 0.053 Uiso 1 1 d GR . . . .
N1 N 0.3990(2) 0.72124(19) 0.57077(11) 0.0296(4) Uani 1 1 d . . . . .
N3 N 0.2057(2) 1.00513(19) 0.31666(11) 0.0292(4) Uani 1 1 d . . . . .
N2 N 0.2102(2) 0.7634(2) 0.28753(11) 0.0303(4) Uani 1 1 d . . . . .
C9 C 0.3762(3) 0.3900(3) 0.58460(18) 0.0436(7) Uani 1 1 d . . . . .
H9 H 0.399195 0.328901 0.618102 0.052 Uiso 1 1 calc R . . . .
C6 C 0.3089(2) 0.5731(2) 0.48043(14) 0.0282(5) Uani 1 1 d . . . . .
C17 C 0.0614(3) 1.0019(3) 0.12431(15) 0.0438(7) Uani 1 1 d . . . . .
H17 H 0.026430 1.055166 0.088623 0.053 Uiso 1 1 calc R . . . .
C2 C 0.4964(3) 0.6607(3) 0.68702(17) 0.0425(7) Uani 1 1 d . . . . .
H2 H 0.539551 0.681458 0.731873 0.051 Uiso 1 1 calc R . . . .
C14 C 0.1611(3) 0.8393(2) 0.23389(15) 0.0296(6) Uani 1 1 d . . . . .
C21 C 0.2139(3) 1.1238(3) 0.32857(16) 0.0365(6) Uani 1 1 d . . . . .
H21 H 0.245676 1.150626 0.374697 0.044 Uiso 1 1 calc R . . . .
C15 C 0.1586(2) 0.9667(2) 0.24879(13) 0.0291(5) Uani 1 1 d . . . . .
C5 C 0.3710(2) 0.6028(2) 0.55018(14) 0.0284(5) Uani 1 1 d . . . . .
C3 C 0.4677(3) 0.5432(3) 0.67127(16) 0.0428(7) Uani 1 1 d . . . . .
H3 H 0.488958 0.483711 0.706087 0.051 Uiso 1 1 calc R . . . .
C11 C 0.1768(3) 0.5987(3) 0.20227(16) 0.0452(7) Uani 1 1 d . . . . .
H11 H 0.184877 0.516328 0.193078 0.054 Uiso 1 1 calc R . . . .
C1 C 0.4609(3) 0.7504(3) 0.63545(14) 0.0363(6) Uani 1 1 d . . . . .
H1 H 0.480525 0.830923 0.646178 0.044 Uiso 1 1 calc R . . . .
C19 C 0.1249(3) 1.1726(3) 0.20866(18) 0.0432(7) Uani 1 1 d . . . . .
H19 H 0.097003 1.229129 0.173200 0.052 Uiso 1 1 calc R . . . .
C16 C 0.1130(3) 1.0489(3) 0.19355(14) 0.0358(6) Uani 1 1 d . . . . .
C4 C 0.4056(3) 0.5104(2) 0.60244(15) 0.0344(6) Uani 1 1 d . . . . .
C8 C 0.3139(4) 0.3617(2) 0.5183(2) 0.0453(8) Uani 1 1 d . . . . .
H8 H 0.293276 0.281427 0.507155 0.054 Uiso 1 1 calc R . . . .
C13 C 0.1155(3) 0.7973(3) 0.16347(14) 0.0356(6) Uani 1 1 d . . . . .
C7 C 0.2811(3) 0.4516(2) 0.46708(17) 0.0384(6) Uani 1 1 d . . . . .
H7 H 0.238844 0.429685 0.422210 0.046 Uiso 1 1 calc R . . . .
C20 C 0.1771(3) 1.2098(3) 0.27508(17) 0.0418(7) Uani 1 1 d . . . . .
H20 H 0.188334 1.291776 0.284964 0.050 Uiso 1 1 calc R . . . .
C10 C 0.2183(3) 0.6457(2) 0.27139(18) 0.0389(7) Uani 1 1 d . . . . .
H10 H 0.252930 0.592900 0.307429 0.047 Uiso 1 1 calc R . . . .
C18 C 0.0624(3) 0.8836(4) 0.10975(16) 0.0459(7) Uani 1 1 d . . . . .
H18 H 0.028290 0.856127 0.064193 0.055 Uiso 1 1 calc R . . . .
C12 C 0.1245(3) 0.6739(3) 0.14851(17) 0.0445(7) Uani 1 1 d . . . . .
H12 H 0.095394 0.643469 0.102771 0.053 Uiso 1 1 calc R . . . .

loop_
_atom_site_aniso_label
_atom_site_aniso_U_11
_atom_site_aniso_U_22
_atom_site_aniso_U_33
_atom_site_aniso_U_23
_atom_site_aniso_U_13
_atom_site_aniso_U_12
Gd1 0.02613(8) 0.01833(8) 0.02067(8) 0.00118(4) -0.00302(5) 0.00090(4)
Cl2 0.0325(3) 0.0345(3) 0.0373(3) -0.0004(3) -0.0015(3) -0.0032(3)
Cl1 0.0318(3) 0.0487(4) 0.0433(4) -0.0166(3) 0.0028(3) -0.0027(3)
O2 0.0535(15) 0.0225(11) 0.0350(11) 0.0003(7) -0.0100(10) 0.0011(7)
O1 0.0657(14) 0.0242(9) 0.0297(10) 0.0048(8) -0.0159(9) -0.0004(9)
O3 0.0384(10) 0.0324(10) 0.0344(9) -0.0052(8) -0.0069(8) 0.0037(8)
N1 0.0308(11) 0.0298(11) 0.0279(10) 0.0053(8) -0.0010(8) 0.0023(9)
N3 0.0304(11) 0.0288(11) 0.0280(10) 0.0040(8) -0.0017(8) 0.0013(8)
N2 0.0309(11) 0.0332(11) 0.0267(10) -0.0009(9) 0.0006(9) -0.0011(9)
C9 0.0438(16) 0.0312(14) 0.0576(19) 0.0187(14) 0.0186(14) 0.0095(12)
C6 0.0274(12) 0.0230(11) 0.0347(13) 0.0004(10) 0.0065(10) 0.0024(9)
C17 0.0349(15) 0.067(2) 0.0290(13) 0.0145(14) -0.0003(11) 0.0081(14)
C2 0.0376(16) 0.060(2) 0.0289(14) 0.0142(12) -0.0028(12) 0.0021(13)
C14 0.0212(12) 0.0434(16) 0.0242(12) 0.0038(10) 0.0015(10) -0.0003(10)
C21 0.0376(15) 0.0322(13) 0.0394(15) 0.0053(11) -0.0001(12) 0.0019(11)
C15 0.0209(11) 0.0400(14) 0.0263(12) 0.0071(10) 0.0009(9) 0.0030(10)
C5 0.0254(12) 0.0258(12) 0.0345(13) 0.0073(11) 0.0074(10) 0.0045(10)
C3 0.0329(14) 0.0549(19) 0.0408(15) 0.0238(14) 0.0046(12) 0.0101(13)
C11 0.0543(18) 0.0417(17) 0.0401(16) -0.0140(13) 0.0065(14) -0.0028(14)
C1 0.0357(14) 0.0423(15) 0.0304(13) 0.0030(11) -0.0020(11) -0.0022(12)
C19 0.0378(16) 0.0471(17) 0.0456(18) 0.0232(14) 0.0096(13) 0.0153(13)
C16 0.0245(12) 0.0511(17) 0.0323(13) 0.0122(12) 0.0048(10) 0.0081(12)
C4 0.0278(12) 0.0364(14) 0.0399(14) 0.0151(12) 0.0098(11) 0.0091(11)
C8 0.0530(19) 0.0205(13) 0.064(2) 0.0046(12) 0.0214(17) 0.0024(11)
C13 0.0270(12) 0.0548(17) 0.0255(12) -0.0019(12) 0.0048(10) -0.0035(12)
C7 0.0400(15) 0.0293(13) 0.0468(16) -0.0018(12) 0.0107(13) 0.0007(12)
C20 0.0415(15) 0.0324(14) 0.0517(17) 0.0129(13) 0.0050(13) 0.0072(12)
C10 0.0423(17) 0.0385(17) 0.0358(16) -0.0026(11) 0.0011(13) 0.0017(11)
C18 0.0349(15) 0.080(2) 0.0229(13) 0.0037(14) -0.0014(11) -0.0007(15)
C12 0.0407(17) 0.0621(19) 0.0311(15) -0.0145(14) 0.0069(13) -0.0083(15)

loop_
_atom_type_symbol
_atom_type_description
_atom_type_scat_dispersion_real
_atom_type_scat_dispersion_imag
_atom_type_scat_source
C C 0.0033 0.0016 'International Tables Vol C Tables 4.2.6.8 and 6.1.1.4'
H H 0.0000 0.0000 'International Tables Vol C Tables 4.2.6.8 and 6.1.1.4'
Cl Cl 0.1484 0.1585 'International Tables Vol C Tables 4.2.6.8 and 6.1.1.4'
Gd Gd -0.1653 3.9035 'International Tables Vol C Tables 4.2.6.8 and 6.1.1.4'
N N 0.0061 0.0033 'International Tables Vol C Tables 4.2.6.8 and 6.1.1.4'
O O 0.0106 0.0060 'International Tables Vol C Tables 4.2.6.8 and 6.1.1.4'

loop_
_geom_angle_atom_site_label_1
_geom_angle_atom_site_label_2
_geom_angle_atom_site_label_3
_geom_angle
_geom_angle_site_symmetry_1
_geom_angle_site_symmetry_3
_geom_angle_publ_flag
Cl2 Gd1 Cl1 161.47(2) . . ?
O2 Gd1 Cl2 105.81(6) . . ?
O2 Gd1 Cl1 92.24(6) . . ?
O2 Gd1 O1 73.97(8) . . ?
O2 Gd1 O3 141.54(7) . . ?
O2 Gd1 N3 138.73(8) . . ?
O2 Gd1 N2 74.67(8) . . ?
O1 Gd1 Cl2 88.47(6) . . ?
O1 Gd1 Cl1 100.80(6) . . ?
O1 Gd1 O3 70.88(7) . . ?
O1 Gd1 N3 147.16(7) . . ?
O1 Gd1 N2 147.38(7) . . ?
O3 Gd1 Cl2 88.51(5) . . ?
O3 Gd1 Cl1 79.60(5) . . ?
O3 Gd1 N3 78.16(6) . . ?
O3 Gd1 N2 141.74(7) . . ?
N3 Gd1 Cl2 79.90(5) . . ?
N3 Gd1 Cl1 83.76(5) . . ?
N3 Gd1 N2 64.24(7) . . ?
N2 Gd1 Cl2 91.57(5) . . ?
N2 Gd1 Cl1 89.14(5) . . ?
C6 O2 Gd1 138.51(18) . . ?
N1 O1 Gd1 138.74(16) . . ?
Gd1 O3 H3A 110.4 . . ?
Gd1 O3 H3B 109.7 . . ?
H3A O3 H3B 103.7 . . ?
O1 N1 C5 122.1(2) . . ?
O1 N1 C1 115.1(2) . . ?
C1 N1 C5 122.8(2) . . ?
C21 N3 Gd1 122.65(18) . . ?
C21 N3 C15 118.0(2) . . ?
C15 N3 Gd1 119.39(16) . . ?
C14 N2 Gd1 119.17(17) . . ?
C10 N2 Gd1 122.95(19) . . ?
C10 N2 C14 117.8(2) . . ?
C4 C9 H9 119.9 . . ?
C8 C9 H9 119.9 . . ?
C8 C9 C4 120.2(3) . . ?
O2 C6 C5 123.8(2) . . ?
O2 C6 C7 119.3(2) . . ?
C7 C6 C5 116.9(2) . . ?
C16 C17 H17 119.2 . . ?
C18 C17 H17 119.2 . . ?
C18 C17 C16 121.6(3) . . ?
C3 C2 H2 120.2 . . ?
C3 C2 C1 119.6(3) . . ?
C1 C2 H2 120.2 . . ?
N2 C14 C15 118.7(2) . . ?
N2 C14 C13 122.3(2) . . ?
C13 C14 C15 119.0(2) . . ?
N3 C21 H21 118.5 . . ?
N3 C21 C20 123.1(3) . . ?
C20 C21 H21 118.5 . . ?
N3 C15 C14 117.9(2) . . ?
N3 C15 C16 121.7(3) . . ?
C16 C15 C14 120.3(2) . . ?
N1 C5 C6 122.1(2) . . ?
N1 C5 C4 117.3(2) . . ?
C6 C5 C4 120.6(3) . . ?
C2 C3 H3 119.7 . . ?
C2 C3 C4 120.6(3) . . ?
C4 C3 H3 119.7 . . ?
C10 C11 H11 120.0 . . ?
C12 C11 H11 120.0 . . ?
C12 C11 C10 120.0(3) . . ?
N1 C1 C2 120.5(3) . . ?
N1 C1 H1 119.7 . . ?
C2 C1 H1 119.7 . . ?
C16 C19 H19 120.1 . . ?
C20 C19 H19 120.1 . . ?
C20 C19 C16 119.8(3) . . ?
C15 C16 C17 118.6(3) . . ?
C19 C16 C17 123.4(3) . . ?
C19 C16 C15 117.9(3) . . ?
C9 C4 C5 119.2(3) . . ?
C9 C4 C3 121.7(3) . . ?
C3 C4 C5 119.1(3) . . ?
C9 C8 H8 119.7 . . ?
C9 C8 C7 120.6(3) . . ?
C7 C8 H8 119.7 . . ?
C14 C13 C18 119.0(3) . . ?
C12 C13 C14 118.5(3) . . ?
C12 C13 C18 122.5(3) . . ?
C6 C7 H7 118.8 . . ?
C8 C7 C6 122.5(3) . . ?
C8 C7 H7 118.8 . . ?
C21 C20 H20 120.3 . . ?
C19 C20 C21 119.4(3) . . ?
C19 C20 H20 120.3 . . ?
N2 C10 C11 122.6(3) . . ?
N2 C10 H10 118.7 . . ?
C11 C10 H10 118.7 . . ?
C17 C18 C13 121.2(3) . . ?
C17 C18 H18 119.4 . . ?
C13 C18 H18 119.4 . . ?
C11 C12 C13 118.8(3) . . ?
C11 C12 H12 120.6 . . ?
C13 C12 H12 120.6 . . ?

loop_
_geom_bond_atom_site_label_1
_geom_bond_atom_site_label_2
_geom_bond_distance
_geom_bond_site_symmetry_2
_geom_bond_publ_flag
Gd1 Cl2 2.6627(7) . ?
Gd1 Cl1 2.6709(8) . ?
Gd1 O2 2.1701(17) . ?
Gd1 O1 2.2291(18) . ?
Gd1 O3 2.4323(17) . ?
Gd1 N3 2.562(2) . ?
Gd1 N2 2.564(2) . ?
O2 C6 1.320(3) . ?
O1 N1 1.323(3) . ?
O3 H3A 0.8645 . ?
O3 H3B 0.8640 . ?
N1 C5 1.386(4) . ?
N1 C1 1.338(3) . ?
N3 C21 1.331(4) . ?
N3 C15 1.365(3) . ?
N2 C14 1.358(3) . ?
N2 C10 1.337(3) . ?
C9 H9 0.9300 . ?
C9 C4 1.397(4) . ?
C9 C8 1.363(5) . ?
C6 C5 1.420(4) . ?
C6 C7 1.390(4) . ?
C17 H17 0.9300 . ?
C17 C16 1.433(4) . ?
C17 C18 1.335(5) . ?
C2 H2 0.9300 . ?
C2 C3 1.357(4) . ?
C2 C1 1.397(4) . ?
C14 C15 1.436(4) . ?
C14 C13 1.415(4) . ?
C21 H21 0.9300 . ?
C21 C20 1.396(4) . ?
C15 C16 1.412(3) . ?
C5 C4 1.426(3) . ?
C3 H3 0.9300 . ?
C3 C4 1.414(4) . ?
C11 H11 0.9300 . ?
C11 C10 1.403(4) . ?
C11 C12 1.365(5) . ?
C1 H1 0.9300 . ?
C19 H19 0.9300 . ?
C19 C16 1.398(4) . ?
C19 C20 1.354(5) . ?
C8 H8 0.9300 . ?
C8 C7 1.390(4) . ?
C13 C18 1.445(4) . ?
C13 C12 1.394(4) . ?
C7 H7 0.9300 . ?
C20 H20 0.9300 . ?
C10 H10 0.9300 . ?
C18 H18 0.9300 . ?
C12 H12 0.9300 . ?

loop_
_geom_torsion_atom_site_label_1
_geom_torsion_atom_site_label_2
_geom_torsion_atom_site_label_3
_geom_torsion_atom_site_label_4
_geom_torsion
_geom_torsion_site_symmetry_1
_geom_torsion_site_symmetry_2
_geom_torsion_site_symmetry_3
_geom_torsion_site_symmetry_4
_geom_torsion_publ_flag
Gd1 O2 C6 C5 -10.2(4) . . . . ?
Gd1 O2 C6 C7 170.7(2) . . . . ?
Gd1 O1 N1 C5 -9.0(4) . . . . ?
Gd1 O1 N1 C1 174.0(2) . . . . ?
Gd1 N3 C21 C20 -179.3(2) . . . . ?
Gd1 N3 C15 C14 -6.3(3) . . . . ?
Gd1 N3 C15 C16 175.88(17) . . . . ?
Gd1 N2 C14 C15 6.5(3) . . . . ?
Gd1 N2 C14 C13 -175.00(19) . . . . ?
Gd1 N2 C10 C11 175.9(2) . . . . ?
O2 C6 C5 N1 3.3(4) . . . . ?
O2 C6 C5 C4 -177.4(2) . . . . ?
O2 C6 C7 C8 177.9(3) . . . . ?
O1 N1 C5 C6 5.1(4) . . . . ?
O1 N1 C5 C4 -174.2(2) . . . . ?
O1 N1 C1 C2 174.8(3) . . . . ?
N1 C5 C4 C9 178.5(2) . . . . ?
N1 C5 C4 C3 -0.9(3) . . . . ?
N3 C21 C20 C19 3.0(4) . . . . ?
N3 C15 C16 C17 -178.3(2) . . . . ?
N3 C15 C16 C19 3.9(4) . . . . ?
N2 C14 C15 N3 -0.2(4) . . . . ?
N2 C14 C15 C16 177.7(2) . . . . ?
N2 C14 C13 C18 178.9(3) . . . . ?
N2 C14 C13 C12 -1.5(4) . . . . ?
C9 C8 C7 C6 -0.2(5) . . . . ?
C6 C5 C4 C9 -0.8(4) . . . . ?
C6 C5 C4 C3 179.8(2) . . . . ?
C2 C3 C4 C9 179.3(3) . . . . ?
C2 C3 C4 C5 -1.3(4) . . . . ?
C14 N2 C10 C11 -0.9(4) . . . . ?
C14 C15 C16 C17 3.9(4) . . . . ?
C14 C15 C16 C19 -173.9(2) . . . . ?
C14 C13 C18 C17 3.1(4) . . . . ?
C14 C13 C12 C11 0.0(4) . . . . ?
C21 N3 C15 C14 174.6(2) . . . . ?
C21 N3 C15 C16 -3.3(4) . . . . ?
C15 N3 C21 C20 -0.1(4) . . . . ?
C15 C14 C13 C18 -2.6(4) . . . . ?
C15 C14 C13 C12 177.0(3) . . . . ?
C5 N1 C1 C2 -2.2(4) . . . . ?
C5 C6 C7 C8 -1.2(4) . . . . ?
C3 C2 C1 N1 -0.1(5) . . . . ?
C1 N1 C5 C6 -178.0(2) . . . . ?
C1 N1 C5 C4 2.6(3) . . . . ?
C1 C2 C3 C4 1.8(5) . . . . ?
C16 C17 C18 C13 0.1(5) . . . . ?
C16 C19 C20 C21 -2.3(4) . . . . ?
C4 C9 C8 C7 1.1(4) . . . . ?
C8 C9 C4 C5 -0.6(4) . . . . ?
C8 C9 C4 C3 178.7(3) . . . . ?
C13 C14 C15 N3 -178.7(2) . . . . ?
C13 C14 C15 C16 -0.8(4) . . . . ?
C7 C6 C5 N1 -177.6(2) . . . . ?
C7 C6 C5 C4 1.7(4) . . . . ?
C20 C19 C16 C17 -178.7(3) . . . . ?
C20 C19 C16 C15 -1.0(4) . . . . ?
C10 N2 C14 C15 -176.6(3) . . . . ?
C10 N2 C14 C13 1.9(4) . . . . ?
C10 C11 C12 C13 1.0(5) . . . . ?
C18 C17 C16 C15 -3.6(4) . . . . ?
C18 C17 C16 C19 174.1(3) . . . . ?
C18 C13 C12 C11 179.6(3) . . . . ?
C12 C11 C10 N2 -0.6(5) . . . . ?
C12 C13 C18 C17 -176.5(3) . . . . ?
